data_9011072
loop_
_publ_author_name
'Taylor, J. C.'
'Mueller, M. H.'
'Hitterman, R. L.'

_publ_section_title
;
 A neutron diffraction study of ferroelectric KFCT, K4Fe(CN)6*3D2O, above the
 Curie temperature
 Locality: synthetic
;
_journal_name_full 'Acta Crystallographica, Section A'
_journal_page_first 559
_journal_page_last 567
_journal_paper_doi 10.1107/S0567739470001407
_journal_volume 26
_journal_year 1970
_chemical_formula_structural K4Fe(CN)6*3(D2O)
_chemical_formula_sum 'C6 D6 Fe K4 N6 O3'
_chemical_name_mineral 'Kafehydrocyanite (deuterated)'
_space_group_IT_number 15
_symmetry_space_group_name_Hall '-A 2ya'
_symmetry_space_group_name_H-M 'A 1 2/a 1'
_cell_angle_alpha 90
_cell_angle_beta 90.03
_cell_angle_gamma 90
_cell_length_a 9.415
_cell_length_b 17.006
_cell_length_c 9.382
_cell_formula_units_Z 4
_cell_volume 1502.166
_exptl_crystal_density_diffrn 1.894
_cod_original_formula_sum 'K4 Fe C6 N6 O3 D6'
_cod_database_code 9011072

loop_
_symmetry_equiv_pos_as_xyz
x,y,z
x,1/2+y,1/2+z
1/2+x,-y,z
1/2+x,1/2-y,1/2+z
1/2-x,y,-z
1/2-x,1/2+y,1/2-z
-x,-y,-z
-x,1/2-y,1/2-z

loop_
_atom_site_aniso_label
_atom_site_aniso_U_11
_atom_site_aniso_U_22
_atom_site_aniso_U_33
_atom_site_aniso_U_12
_atom_site_aniso_U_13
_atom_site_aniso_U_23
K1 0.02245 0.04981 0.02230 -0.01541 -0.00805 0.00081
K2 0.01931 0.07179 0.02497 0.00568 -0.00671 -0.01697
Fe 0.01212 0.02344 0.01293 0.00000 0.00045 0.00000
C1 0.02784 0.03370 0.02943 0.00000 0.00268 0.00000
C2 0.02425 0.01758 0.01070 0.00000 -0.00268 0.00000
C3 0.01751 0.03077 0.01516 0.00243 -0.00089 -0.00404
C4 0.01482 0.03077 0.01784 -0.00649 0.00134 0.00162
N1 0.03772 0.01758 0.08116 0.00000 0.02103 0.00000
N2 0.03009 0.02784 0.04415 0.00000 0.00626 0.00000
N3 0.02694 0.05860 0.01695 0.00162 -0.00582 -0.01132
N4 0.01976 0.04835 0.03166 -0.01054 0.00492 0.00485
O1 0.05973 0.02344 0.04147 -0.00568 0.01029 0.00000
D1 0.04311 0.04395 0.06689 0.01298 0.01835 0.02991
D2 0.17648 0.05421 0.09320 0.00973 0.02058 -0.00808
D4 0.24878 0.08644 0.07492 -0.07787 -0.02461 0.01212
D6 0.17559 0.13919 0.23366 -0.08436 -0.00447 0.09780

loop_
_atom_site_label
_atom_site_fract_x
_atom_site_fract_y
_atom_site_fract_z
_atom_site_occupancy
K1 0.43500 0.14310 0.59630 1.00000
K2 0.15760 0.35740 0.69070 1.00000
Fe 0.25000 0.17650 0.00000 1.00000
C1 0.25000 0.06430 0.00000 1.00000
C2 0.25000 0.29150 0.00000 1.00000
C3 0.18060 0.17740 0.80760 1.00000
C4 0.44190 0.17780 0.93250 1.00000
N1 0.25000 -0.00530 0.00000 1.00000
N2 0.25000 0.35980 0.00000 1.00000
N3 0.13900 0.17480 0.69240 1.00000
N4 0.43940 0.32190 0.61010 1.00000
O1 0.22760 0.02420 0.53910 0.50000
D1 0.22750 -0.02720 0.51760 0.50000
D2 0.17020 0.02830 0.61440 0.50000
O2 0.00300 0.00000 0.77500 0.50000
D3 0.07800 0.00600 0.83000 0.50000
D4 -0.07840 -0.02140 0.83760 0.50000
O3 0.01900 -0.00500 0.75000 0.50000
D5 0.06900 -0.02300 0.83000 0.50000
D6 0.09260 0.02810 0.70420 0.50000

_database_code_amcsd 0009321
